data_1543376
loop_
_publ_author_name
'Bayardon, J\'er\^ome'
'Rousselin, Yoann'
'Jug\'e, Sylvain'

_publ_section_title
;
 Designing P-Chirogenic 1,2-Diphosphinobenzenes at Both P-Centers Using
 P(III)-Phosphinites
;
_journal_name_full 'Organic Letters'
_journal_paper_doi 10.1021/acs.orglett.6b01275
_journal_year 2016
_chemical_absolute_configuration ad
_chemical_formula_moiety 'C31 H26 O P2'
_chemical_formula_sum 'C31 H26 O P2'
_chemical_formula_weight 476.46
_space_group_crystal_system monoclinic
_space_group_IT_number 4
_space_group_name_Hall 'P 2yb'
_space_group_name_H-M_alt 'P 1 21 1'
_symmetry_space_group_name_Hall 'P 2yb'
_symmetry_space_group_name_H-M 'P 1 21 1'
_atom_sites_solution_hydrogens geom
_atom_sites_solution_primary direct
_audit_creation_date 2016-04-14
_audit_creation_method
;
Olex2 1.2
(compiled Feb 16 2016 13:09:46 for OlexSys, GUI svn.r5155)
;
_audit_update_record
;
2016-04-14 # Formatted by publCIF

;
_cell_angle_alpha 90
_cell_angle_beta 104.642(2)
_cell_angle_gamma 90
_cell_formula_units_Z 2
_cell_length_a 9.4876(4)
_cell_length_b 8.0486(3)
_cell_length_c 16.3501(7)
_cell_measurement_reflns_used 2670
_cell_measurement_temperature 115(2)
_cell_measurement_theta_max 27.485
_cell_measurement_theta_min 0.998
_cell_volume 1207.98(9)
_computing_cell_refinement 'HKL Scalepack (Otwinowski & Minor 1997)'
_computing_data_collection 'Collect (Nonius BV, 1997-2000)'
_computing_data_reduction 'HKL Denzo and Scalepack (Otwinowski & Minor 1997)'
_computing_molecular_graphics 'Olex2 (Dolomanov et al., 2009)'
_computing_publication_material 'Olex2 (Dolomanov et al., 2009)'
_computing_structure_refinement 'ShelXL (Sheldrick, 2015)'
_computing_structure_solution 'ShelXS (Sheldrick, 2008)'
_diffrn_ambient_temperature 115.0
_diffrn_detector 'CCD Plate'
_diffrn_detector_area_resol_mean '512 x 512'
_diffrn_detector_type APEX2
_diffrn_measured_fraction_theta_full 0.996
_diffrn_measured_fraction_theta_max 0.995
_diffrn_measurement_device '\k-geometry diffractometer'
_diffrn_measurement_device_type 'Nonius Kappa Apex II'
_diffrn_measurement_method '\f and \w scans''
_diffrn_radiation_collimation '0.6 mm'
_diffrn_radiation_monochromator graphite
_diffrn_radiation_probe x-ray
_diffrn_radiation_type MoK\a
_diffrn_radiation_wavelength 0.71073
_diffrn_reflns_av_unetI/netI 0.0309
_diffrn_reflns_Laue_measured_fraction_full 0.996
_diffrn_reflns_Laue_measured_fraction_max 0.995
_diffrn_reflns_limit_h_max 12
_diffrn_reflns_limit_h_min -12
_diffrn_reflns_limit_k_max 10
_diffrn_reflns_limit_k_min -9
_diffrn_reflns_limit_l_max 21
_diffrn_reflns_limit_l_min -21
_diffrn_reflns_number 5286
_diffrn_reflns_point_group_measured_fraction_full 0.996
_diffrn_reflns_point_group_measured_fraction_max 0.995
_diffrn_reflns_theta_full 26.000
_diffrn_reflns_theta_max 27.467
_diffrn_reflns_theta_min 2.219
_diffrn_source 'X-ray tube'
_diffrn_source_target Mo
_diffrn_source_type 'Siemens KFF Mo 2K-180'
_exptl_absorpt_coefficient_mu 0.203
_exptl_absorpt_correction_type none
_exptl_crystal_colour 'clear light colourless'
_exptl_crystal_colour_lustre clear
_exptl_crystal_colour_modifier light
_exptl_crystal_colour_primary colourless
_exptl_crystal_density_diffrn 1.310
_exptl_crystal_description prism
_exptl_crystal_F_000 500
_exptl_crystal_recrystallization_method
'The material was recrystallised from a mixture of DCM and ethanol by slow evaporation'
_exptl_crystal_size_max 0.25
_exptl_crystal_size_mid 0.25
_exptl_crystal_size_min 0.2
_refine_diff_density_max 0.222
_refine_diff_density_min -0.214
_refine_diff_density_rms 0.048
_refine_ls_abs_structure_details
;
 Refined as an inversion twin.
;
_refine_ls_abs_structure_Flack 0.13(10)
_refine_ls_extinction_method none
_refine_ls_goodness_of_fit_ref 1.045
_refine_ls_hydrogen_treatment constr
_refine_ls_matrix_type full
_refine_ls_number_parameters 309
_refine_ls_number_reflns 5286
_refine_ls_number_restraints 1
_refine_ls_restrained_S_all 1.045
_refine_ls_R_factor_all 0.0368
_refine_ls_R_factor_gt 0.0354
_refine_ls_shift/su_max 0.000
_refine_ls_shift/su_mean 0.000
_refine_ls_structure_factor_coef Fsqd
_refine_ls_weighting_details 'w=1/[\s^2^(Fo^2^)+(0.0155P)^2^+1.1352P] where P=(Fo^2^+2Fc^2^)/3'
_refine_ls_weighting_scheme calc
_refine_ls_wR_factor_gt 0.0794
_refine_ls_wR_factor_ref 0.0808
_reflns_Friedel_coverage 0.865
_reflns_Friedel_fraction_full 0.996
_reflns_Friedel_fraction_max 0.995
_reflns_number_gt 5169
_reflns_number_total 5286
_reflns_threshold_expression 'I > 2\s(I)'
_cod_data_source_file ol6b01275_si_002.cif
_cod_data_source_block 12a
_cod_database_code 1543376
_publcif_datablock.id {cbb32000-29d4-4b67-ac66-a09eb42592fe}

_shelx_space_group_comment
;
The symmetry employed for this shelxl refinement is uniquely defined
by the following loop, which should always be used as a source of
symmetry information in preference to the above space-group names.
They are only intended as comments.
;
_shelx_estimated_absorpt_t_max 0.961
_shelx_estimated_absorpt_t_min 0.951
_olex2_refinement_description
;
1. Twinned data refinement
 Scales: 0.87(10) 0.13(10)
2. Fixed Uiso
 At 1.2 times of:
  All C(H) groups
 At 1.5 times of:
  All C(H,H,H) groups
3.a Aromatic/amide H refined with riding coordinates:
 C2(H2), C3(H3), C4(H4), C5(H5), C6(H6), C8(H8), C9(H9), C10(H10), C11(H11),
 C12(H12), C15(H15), C16(H16), C17(H17), C18(H18), C20(H20), C21(H21), C22(H22),
  C23(H23), C24(H24), C26(H26), C27(H27), C28(H28), C29(H29)
3.b Idealised Me refined as rotating group:
 C31(H31A,H31B,H31C)
;
_shelx_shelxl_version_number 2014/7
_olex2_diffrn_ambient_temperature_device 'Oxford Cryosystems'
_olex2_exptl_crystal_mounting_method 'The crystal was mounted on a glass fibre with grease'
_olex2_submission_special_instructions 'No special instructions were received'

loop_
_space_group_symop_operation_xyz
'x, y, z'
'-x, y+1/2, -z'

loop_
_atom_site_label
_atom_site_type_symbol
_atom_site_fract_x
_atom_site_fract_y
_atom_site_fract_z
_atom_site_U_iso_or_equiv
_atom_site_adp_type
_atom_site_occupancy
_atom_site_site_symmetry_order
_atom_site_calc_flag
_atom_site_refinement_flags_posn
C1 C 0.4922(3) 0.1480(4) 0.61535(17) 0.0156(5) Uani 1 1 d .
C2 C 0.3777(3) 0.0549(4) 0.63075(18) 0.0208(6) Uani 1 1 d .
H2 H 0.3737 0.0342 0.6873 0.025 Uiso 1 1 calc R
C3 C 0.2694(3) -0.0078(4) 0.56407(19) 0.0235(7) Uani 1 1 d .
H3 H 0.1926 -0.0719 0.5756 0.028 Uiso 1 1 calc R
C4 C 0.2723(3) 0.0221(4) 0.48106(18) 0.0223(6) Uani 1 1 d .
H4 H 0.1966 -0.0187 0.4358 0.027 Uiso 1 1 calc R
C5 C 0.3868(3) 0.1123(4) 0.46483(17) 0.0208(6) Uani 1 1 d .
H5 H 0.3913 0.1305 0.4081 0.025 Uiso 1 1 calc R
C6 C 0.4949(3) 0.1761(4) 0.53108(18) 0.0196(6) Uani 1 1 d .
H6 H 0.5717 0.2397 0.5192 0.024 Uiso 1 1 calc R
C7 C 0.5986(3) 0.1673(4) 0.79599(16) 0.0153(5) Uani 1 1 d .
C8 C 0.6887(3) 0.0499(4) 0.84681(17) 0.0189(6) Uani 1 1 d .
H8 H 0.7716 0.0086 0.8308 0.023 Uiso 1 1 calc R
C9 C 0.6574(3) -0.0066(4) 0.92055(18) 0.0216(6) Uani 1 1 d .
H9 H 0.7203 -0.0847 0.9553 0.026 Uiso 1 1 calc R
C10 C 0.5353(3) 0.0499(4) 0.94386(17) 0.0204(6) Uani 1 1 d .
H10 H 0.5128 0.0080 0.9934 0.024 Uiso 1 1 calc R
C11 C 0.4458(3) 0.1681(4) 0.89465(18) 0.0211(6) Uani 1 1 d .
H11 H 0.3622 0.2077 0.9105 0.025 Uiso 1 1 calc R
C12 C 0.4791(3) 0.2282(4) 0.82191(17) 0.0175(6) Uani 1 1 d .
H12 H 0.4197 0.3119 0.7894 0.021 Uiso 1 1 calc R
C13 C 0.7982(3) 0.1422(3) 0.69373(16) 0.0141(5) Uani 1 1 d .
C14 C 0.9334(3) 0.2226(3) 0.72231(16) 0.0133(5) Uani 1 1 d .
C15 C 1.0620(3) 0.1313(4) 0.73102(17) 0.0160(5) Uani 1 1 d .
H15 H 1.1537 0.1844 0.7510 0.019 Uiso 1 1 calc R
C16 C 1.0560(3) -0.0369(4) 0.71058(17) 0.0184(6) Uani 1 1 d .
H16 H 1.1436 -0.0990 0.7187 0.022 Uiso 1 1 calc R
C17 C 0.9223(3) -0.1145(4) 0.67835(18) 0.0184(6) Uani 1 1 d .
H17 H 0.9187 -0.2279 0.6619 0.022 Uiso 1 1 calc R
C18 C 0.7948(3) -0.0255(4) 0.67037(17) 0.0173(6) Uani 1 1 d .
H18 H 0.7037 -0.0789 0.6487 0.021 Uiso 1 1 calc R
C19 C 0.9051(3) 0.4452(4) 0.85092(15) 0.0145(5) Uani 1 1 d .
C20 C 0.9785(3) 0.3401(4) 0.91581(18) 0.0187(6) Uani 1 1 d .
H20 H 1.0533 0.2694 0.9069 0.022 Uiso 1 1 calc R
C21 C 0.9430(3) 0.3380(4) 0.99328(19) 0.0231(6) Uani 1 1 d .
H21 H 0.9956 0.2683 1.0374 0.028 Uiso 1 1 calc R
C22 C 0.8317(3) 0.4370(4) 1.00637(18) 0.0232(6) Uani 1 1 d .
H22 H 0.8064 0.4337 1.0590 0.028 Uiso 1 1 calc R
C23 C 0.7570(3) 0.5415(4) 0.94237(19) 0.0226(6) Uani 1 1 d .
H23 H 0.6807 0.6100 0.9513 0.027 Uiso 1 1 calc R
C24 C 0.7937(3) 0.5459(4) 0.86529(18) 0.0190(6) Uani 1 1 d .
H24 H 0.7425 0.6181 0.8219 0.023 Uiso 1 1 calc R
C25 C 1.1232(3) 0.5126(3) 0.76054(17) 0.0146(5) Uani 1 1 d .
C26 C 1.2045(3) 0.5865(3) 0.83478(17) 0.0171(6) Uani 1 1 d .
H26 H 1.1694 0.5823 0.8842 0.020 Uiso 1 1 calc R
C27 C 1.3366(3) 0.6667(4) 0.83794(18) 0.0201(6) Uani 1 1 d .
H27 H 1.3898 0.7174 0.8889 0.024 Uiso 1 1 calc R
C28 C 1.3894(3) 0.6718(4) 0.7663(2) 0.0225(6) Uani 1 1 d .
H28 H 1.4790 0.7264 0.7683 0.027 Uiso 1 1 calc R
C29 C 1.3122(3) 0.5976(4) 0.69160(19) 0.0207(6) Uani 1 1 d .
H29 H 1.3495 0.6000 0.6429 0.025 Uiso 1 1 calc R
C30 C 1.1800(3) 0.5199(4) 0.68858(17) 0.0167(5) Uani 1 1 d .
C31 C 1.1449(3) 0.4477(5) 0.54243(18) 0.0292(7) Uani 1 1 d .
H31A H 1.0756 0.3872 0.4978 0.044 Uiso 1 1 calc GR
H31B H 1.2405 0.3937 0.5536 0.044 Uiso 1 1 calc GR
H31C H 1.1533 0.5625 0.5243 0.044 Uiso 1 1 calc GR
O1 O 1.0944(2) 0.4473(3) 0.61790(12) 0.0211(4) Uani 1 1 d .
P1 P 0.63102(7) 0.25400(9) 0.69792(4) 0.01344(14) Uani 1 1 d .
P2 P 0.93279(7) 0.44729(9) 0.74407(4) 0.01231(14) Uani 1 1 d .

loop_
_atom_site_aniso_label
_atom_site_aniso_U_11
_atom_site_aniso_U_22
_atom_site_aniso_U_33
_atom_site_aniso_U_23
_atom_site_aniso_U_13
_atom_site_aniso_U_12
C1 0.0137(13) 0.0143(14) 0.0177(12) -0.0002(10) 0.0020(10) 0.0017(10)
C2 0.0172(13) 0.0267(16) 0.0181(13) -0.0004(12) 0.0040(11) -0.0043(12)
C3 0.0162(13) 0.0320(19) 0.0233(14) -0.0059(12) 0.0069(11) -0.0079(12)
C4 0.0192(14) 0.0260(16) 0.0186(13) -0.0064(12) -0.0010(11) 0.0020(12)
C5 0.0301(16) 0.0183(15) 0.0131(12) 0.0007(10) 0.0036(11) 0.0035(12)
C6 0.0233(15) 0.0159(14) 0.0209(13) 0.0019(11) 0.0079(11) -0.0018(12)
C7 0.0140(13) 0.0167(14) 0.0147(11) -0.0026(10) 0.0028(10) -0.0040(11)
C8 0.0145(13) 0.0223(15) 0.0202(13) 0.0019(11) 0.0047(10) 0.0013(11)
C9 0.0207(15) 0.0239(17) 0.0183(13) 0.0041(11) 0.0015(11) 0.0007(12)
C10 0.0230(14) 0.0241(16) 0.0146(12) 0.0002(11) 0.0058(11) -0.0046(12)
C11 0.0174(14) 0.0290(17) 0.0187(13) -0.0046(12) 0.0082(11) -0.0023(13)
C12 0.0173(13) 0.0169(16) 0.0175(13) -0.0004(11) 0.0031(10) 0.0013(11)
C13 0.0146(12) 0.0138(13) 0.0142(11) 0.0014(10) 0.0044(10) 0.0013(10)
C14 0.0146(12) 0.0141(14) 0.0123(11) 0.0004(9) 0.0052(9) 0.0005(10)
C15 0.0122(12) 0.0177(14) 0.0179(12) 0.0010(11) 0.0039(10) -0.0008(11)
C16 0.0173(13) 0.0190(15) 0.0207(13) 0.0033(12) 0.0079(10) 0.0054(12)
C17 0.0239(15) 0.0130(13) 0.0194(13) 0.0007(10) 0.0074(11) 0.0012(11)
C18 0.0167(13) 0.0165(15) 0.0187(12) -0.0004(10) 0.0046(10) -0.0027(11)
C19 0.0135(12) 0.0158(13) 0.0153(11) -0.0026(11) 0.0056(9) -0.0045(12)
C20 0.0177(14) 0.0193(15) 0.0195(13) 0.0012(11) 0.0052(11) 0.0007(11)
C21 0.0261(16) 0.0230(16) 0.0206(14) 0.0043(12) 0.0067(12) -0.0008(13)
C22 0.0260(14) 0.0267(16) 0.0206(13) -0.0044(13) 0.0128(11) -0.0062(14)
C23 0.0224(15) 0.0219(16) 0.0273(15) -0.0057(13) 0.0133(12) 0.0008(13)
C24 0.0187(13) 0.0169(14) 0.0215(13) -0.0003(11) 0.0052(11) 0.0006(12)
C25 0.0128(12) 0.0137(13) 0.0171(12) 0.0010(10) 0.0034(10) -0.0001(10)
C26 0.0178(14) 0.0161(14) 0.0167(12) 0.0003(10) 0.0031(10) -0.0001(11)
C27 0.0170(14) 0.0176(15) 0.0227(13) 0.0005(12) -0.0005(11) -0.0020(12)
C28 0.0119(13) 0.0221(16) 0.0326(16) 0.0065(13) 0.0039(12) -0.0011(12)
C29 0.0168(14) 0.0224(16) 0.0237(14) 0.0061(12) 0.0064(11) 0.0024(12)
C30 0.0141(13) 0.0171(14) 0.0188(13) 0.0029(11) 0.0041(10) 0.0030(11)
C31 0.0288(16) 0.0435(19) 0.0176(13) -0.0019(15) 0.0102(12) 0.0009(17)
O1 0.0182(9) 0.0314(11) 0.0151(9) -0.0029(9) 0.0068(7) -0.0036(10)
P1 0.0113(3) 0.0141(3) 0.0149(3) 0.0003(3) 0.0033(2) -0.0006(3)
P2 0.0119(3) 0.0123(3) 0.0128(3) 0.0001(3) 0.0031(2) -0.0005(3)

loop_
_atom_type_symbol
_atom_type_description
_atom_type_scat_dispersion_real
_atom_type_scat_dispersion_imag
_atom_type_scat_source
C C 0.0033 0.0016 'International Tables Vol C Tables 4.2.6.8 and 6.1.1.4'
H H 0.0000 0.0000 'International Tables Vol C Tables 4.2.6.8 and 6.1.1.4'
O O 0.0106 0.0060 'International Tables Vol C Tables 4.2.6.8 and 6.1.1.4'
P P 0.1023 0.0942 'International Tables Vol C Tables 4.2.6.8 and 6.1.1.4'

loop_
_geom_angle_atom_site_label_1
_geom_angle_atom_site_label_2
_geom_angle_atom_site_label_3
_geom_angle
C2 C1 C6 118.2(3)
C2 C1 P1 124.2(2)
C6 C1 P1 117.3(2)
C1 C2 H2 119.7
C3 C2 C1 120.6(3)
C3 C2 H2 119.7
C2 C3 H3 119.6
C4 C3 C2 120.8(3)
C4 C3 H3 119.6
C3 C4 H4 120.4
C3 C4 C5 119.2(3)
C5 C4 H4 120.4
C4 C5 H5 119.9
C4 C5 C6 120.3(3)
C6 C5 H5 119.9
C1 C6 H6 119.6
C5 C6 C1 120.9(3)
C5 C6 H6 119.6
C8 C7 P1 124.1(2)
C12 C7 C8 118.6(3)
C12 C7 P1 117.2(2)
C7 C8 H8 119.9
C9 C8 C7 120.3(3)
C9 C8 H8 119.9
C8 C9 H9 119.7
C10 C9 C8 120.6(3)
C10 C9 H9 119.7
C9 C10 H10 120.1
C9 C10 C11 119.8(3)
C11 C10 H10 120.1
C10 C11 H11 120.1
C10 C11 C12 119.7(3)
C12 C11 H11 120.1
C7 C12 H12 119.5
C11 C12 C7 121.0(3)
C11 C12 H12 119.5
C14 C13 P1 119.0(2)
C18 C13 C14 119.3(3)
C18 C13 P1 121.4(2)
C13 C14 P2 117.9(2)
C15 C14 C13 119.4(3)
C15 C14 P2 122.7(2)
C14 C15 H15 119.9
C16 C15 C14 120.3(3)
C16 C15 H15 119.9
C15 C16 H16 119.8
C15 C16 C17 120.3(3)
C17 C16 H16 119.8
C16 C17 H17 120.2
C18 C17 C16 119.7(3)
C18 C17 H17 120.2
C13 C18 H18 119.5
C17 C18 C13 120.9(3)
C17 C18 H18 119.5
C20 C19 C24 118.4(2)
C20 C19 P2 124.5(2)
C24 C19 P2 116.9(2)
C19 C20 H20 119.7
C21 C20 C19 120.7(3)
C21 C20 H20 119.7
C20 C21 H21 119.9
C22 C21 C20 120.3(3)
C22 C21 H21 119.9
C21 C22 H22 120.1
C21 C22 C23 119.8(3)
C23 C22 H22 120.1
C22 C23 H23 119.9
C22 C23 C24 120.1(3)
C24 C23 H23 119.9
C19 C24 H24 119.6
C23 C24 C19 120.7(3)
C23 C24 H24 119.6
C26 C25 C30 117.6(3)
C26 C25 P2 123.8(2)
C30 C25 P2 117.3(2)
C25 C26 H26 119.3
C25 C26 C27 121.4(3)
C27 C26 H26 119.3
C26 C27 H27 120.2
C28 C27 C26 119.6(3)
C28 C27 H27 120.2
C27 C28 H28 119.8
C27 C28 C29 120.5(3)
C29 C28 H28 119.8
C28 C29 H29 120.2
C28 C29 C30 119.6(3)
C30 C29 H29 120.2
C29 C30 C25 121.3(3)
O1 C30 C25 114.6(2)
O1 C30 C29 124.1(2)
H31A C31 H31B 109.5
H31A C31 H31C 109.5
H31B C31 H31C 109.5
O1 C31 H31A 109.5
O1 C31 H31B 109.5
O1 C31 H31C 109.5
C30 O1 C31 118.1(2)
C1 P1 C7 102.51(12)
C13 P1 C1 102.10(12)
C13 P1 C7 100.49(12)
C19 P2 C14 100.58(13)
C19 P2 C25 103.63(12)
C25 P2 C14 104.96(13)

loop_
_geom_bond_atom_site_label_1
_geom_bond_atom_site_label_2
_geom_bond_distance
C1 C2 1.394(4)
C1 C6 1.403(4)
C1 P1 1.840(3)
C2 H2 0.9500
C2 C3 1.390(4)
C3 H3 0.9500
C3 C4 1.385(4)
C4 H4 0.9500
C4 C5 1.387(5)
C5 H5 0.9500
C5 C6 1.388(4)
C6 H6 0.9500
C7 C8 1.398(4)
C7 C12 1.396(4)
C7 P1 1.845(3)
C8 H8 0.9500
C8 C9 1.389(4)
C9 H9 0.9500
C9 C10 1.384(4)
C10 H10 0.9500
C10 C11 1.388(4)
C11 H11 0.9500
C11 C12 1.392(4)
C12 H12 0.9500
C13 C14 1.407(4)
C13 C18 1.401(4)
C13 P1 1.840(3)
C14 C15 1.400(4)
C14 P2 1.844(3)
C15 H15 0.9500
C15 C16 1.392(4)
C16 H16 0.9500
C16 C17 1.392(4)
C17 H17 0.9500
C17 C18 1.383(4)
C18 H18 0.9500
C19 C20 1.397(4)
C19 C24 1.398(4)
C19 P2 1.831(3)
C20 H20 0.9500
C20 C21 1.390(4)
C21 H21 0.9500
C21 C22 1.382(4)
C22 H22 0.9500
C22 C23 1.389(4)
C23 H23 0.9500
C23 C24 1.390(4)
C24 H24 0.9500
C25 C26 1.396(4)
C25 C30 1.414(4)
C25 P2 1.835(3)
C26 H26 0.9500
C26 C27 1.399(4)
C27 H27 0.9500
C27 C28 1.385(4)
C28 H28 0.9500
C28 C29 1.391(4)
C29 H29 0.9500
C29 C30 1.391(4)
C30 O1 1.364(3)
C31 H31A 0.9800
C31 H31B 0.9800
C31 H31C 0.9800
C31 O1 1.432(3)

loop_
_geom_torsion_atom_site_label_1
_geom_torsion_atom_site_label_2
_geom_torsion_atom_site_label_3
_geom_torsion_atom_site_label_4
_geom_torsion
C1 C2 C3 C4 -0.6(5)
C2 C1 C6 C5 -0.3(4)
C2 C1 P1 C7 11.4(3)
C2 C1 P1 C13 115.2(3)
C2 C3 C4 C5 1.6(5)
C3 C4 C5 C6 -2.0(5)
C4 C5 C6 C1 1.3(5)
C6 C1 C2 C3 -0.1(4)
C6 C1 P1 C7 -174.7(2)
C6 C1 P1 C13 -70.9(2)
C7 C8 C9 C10 1.3(4)
C8 C7 C12 C11 -3.0(4)
C8 C7 P1 C1 105.6(3)
C8 C7 P1 C13 0.6(3)
C8 C9 C10 C11 -2.1(4)
C9 C10 C11 C12 0.3(5)
C10 C11 C12 C7 2.2(4)
C12 C7 C8 C9 1.3(4)
C12 C7 P1 C1 -76.7(2)
C12 C7 P1 C13 178.2(2)
C13 C14 C15 C16 0.8(4)
C13 C14 P2 C19 82.6(2)
C13 C14 P2 C25 -170.0(2)
C14 C13 C18 C17 2.7(4)
C14 C13 P1 C1 155.6(2)
C14 C13 P1 C7 -99.1(2)
C14 C15 C16 C17 2.4(4)
C15 C14 P2 C19 -99.1(2)
C15 C14 P2 C25 8.3(2)
C15 C16 C17 C18 -3.0(4)
C16 C17 C18 C13 0.5(4)
C18 C13 C14 C15 -3.3(4)
C18 C13 C14 P2 175.1(2)
C18 C13 P1 C1 -30.5(2)
C18 C13 P1 C7 74.8(2)
C19 C20 C21 C22 1.8(5)
C20 C19 C24 C23 0.1(4)
C20 C19 P2 C14 44.6(3)
C20 C19 P2 C25 -63.8(3)
C20 C21 C22 C23 -1.3(5)
C21 C22 C23 C24 0.3(5)
C22 C23 C24 C19 0.3(5)
C24 C19 C20 C21 -1.1(4)
C24 C19 P2 C14 -129.4(2)
C24 C19 P2 C25 122.2(2)
C25 C26 C27 C28 -0.7(4)
C25 C30 O1 C31 -179.3(3)
C26 C25 C30 C29 0.1(4)
C26 C25 C30 O1 -179.2(3)
C26 C25 P2 C14 -121.1(2)
C26 C25 P2 C19 -16.0(3)
C26 C27 C28 C29 -0.1(5)
C27 C28 C29 C30 0.9(5)
C28 C29 C30 C25 -0.9(4)
C28 C29 C30 O1 178.3(3)
C29 C30 O1 C31 1.4(4)
C30 C25 C26 C27 0.7(4)
C30 C25 P2 C14 72.5(2)
C30 C25 P2 C19 177.6(2)
P1 C1 C2 C3 173.7(2)
P1 C1 C6 C5 -174.5(2)
P1 C7 C8 C9 178.9(2)
P1 C7 C12 C11 179.2(2)
P1 C13 C14 C15 170.72(19)
P1 C13 C14 P2 -10.9(3)
P1 C13 C18 C17 -171.2(2)
P2 C14 C15 C16 -177.5(2)
P2 C19 C20 C21 -175.1(2)
P2 C19 C24 C23 174.6(2)
P2 C25 C26 C27 -165.7(2)
P2 C25 C30 C29 167.4(2)
P2 C25 C30 O1 -11.9(3)

loop_
_publcif_info_datablock.id
_publcif_info_datablock.publ_exptl
_publcif_info_datablock.publ_geom
_publcif_info_datablock.structure
{cbb32000-29d4-4b67-ac66-a09eb42592fe} y y y

loop_
_twin_individual_id
_twin_individual_mass_fraction_refined
1 0.87(10)
2 0.13(10)
